data_7125751
loop_
_publ_author_name
'Kureja, Kunal'
'Zinke, Julian'
'Bruhn, Clemens'
'Siemeling, Ulrich'

_publ_section_title
;
 Imidazolium-benzimidazolates as convenient sources of
 donor-functionalised normal and abnormal N-heterocyclic carbenes.
;
_journal_issue 65
_journal_name_full 'Chemical communications (Cambridge, England)'
_journal_page_first 9705
_journal_page_last 9708
_journal_paper_doi 10.1039/c9cc05283f
_journal_volume 55
_journal_year 2019
_chemical_formula_sum 'C14 H16 N4 Se'
_chemical_formula_weight 319.27
_space_group_crystal_system monoclinic
_space_group_IT_number 14
_space_group_name_Hall '-P 2yn'
_space_group_name_H-M_alt 'P 1 21/n 1'
_atom_sites_solution_hydrogens mixed
_audit_creation_method SHELXL-2017/1
_audit_update_record
;
2019-07-08 deposited with the CCDC.	2019-07-19 downloaded from the CCDC.
;
_cell_angle_alpha 90
_cell_angle_beta 96.866(3)
_cell_angle_gamma 90
_cell_formula_units_Z 4
_cell_length_a 6.8554(3)
_cell_length_b 13.1808(9)
_cell_length_c 15.3404(7)
_cell_measurement_reflns_used 15735
_cell_measurement_temperature 100(2)
_cell_measurement_theta_max 31.44
_cell_measurement_theta_min 2.04
_cell_volume 1376.21(13)
_computing_structure_refinement 'SHELXL-2017/1 (Sheldrick, 2017)'
_diffrn_ambient_temperature 100(2)
_diffrn_detector Pilatus200K
_diffrn_detector_area_resol_mean 5.81
_diffrn_detector_type 'DECTRIS PILATUS 200K'
_diffrn_measured_fraction_theta_full 0.999
_diffrn_measured_fraction_theta_max 0.812
_diffrn_measurement_details ' 264 frames, detector distance = 40 mm'
_diffrn_measurement_device 'Eulerian 4-circle diffractometer'
_diffrn_measurement_device_type 'STOE STADIVARI'
_diffrn_measurement_method 'rotation method, \w scans'
_diffrn_radiation_collimation '1.2 0.6 mm diameter'
_diffrn_radiation_monochromator 'Graded multilayer mirror'
_diffrn_radiation_polarisn_norm 0
_diffrn_radiation_probe x-ray
_diffrn_radiation_type 'Mo K\a'
_diffrn_radiation_wavelength 0.71073
_diffrn_reflns_av_R_equivalents 0.0421
_diffrn_reflns_av_unetI/netI 0.0434
_diffrn_reflns_Laue_measured_fraction_full 0.999
_diffrn_reflns_Laue_measured_fraction_max 0.812
_diffrn_reflns_limit_h_max 9
_diffrn_reflns_limit_h_min -7
_diffrn_reflns_limit_k_max 14
_diffrn_reflns_limit_k_min -18
_diffrn_reflns_limit_l_max 19
_diffrn_reflns_limit_l_min -20
_diffrn_reflns_number 8517
_diffrn_reflns_point_group_measured_fraction_full 0.999
_diffrn_reflns_point_group_measured_fraction_max 0.812
_diffrn_reflns_theta_full 25.242
_diffrn_reflns_theta_max 31.942
_diffrn_reflns_theta_min 2.043
_diffrn_source 'Mo Genix'
_diffrn_source_current 1.000
_diffrn_source_power 0.050
_diffrn_source_voltage 50
_exptl_absorpt_coefficient_mu 2.720
_exptl_absorpt_correction_T_max 0.7132
_exptl_absorpt_correction_T_min 0.5424
_exptl_absorpt_correction_type integration
_exptl_absorpt_process_details
;
STOE X-Red32, absorption correction by Gaussian integration, analogous to
P. Coppens, "The Evaluation of Absorption and Extinction in Single-Crystal
Structure Analysis", published in
F. R. Ahmed (Editor), "Crystallographic Computing",
Munksgaard, Copenhagen (1970), 255 - 270
;
_exptl_crystal_colour colorless
_exptl_crystal_density_diffrn 1.541
_exptl_crystal_description block
_exptl_crystal_F_000 648
_exptl_crystal_size_max 0.240
_exptl_crystal_size_mid 0.230
_exptl_crystal_size_min 0.130
_refine_diff_density_max 0.882
_refine_diff_density_min -0.784
_refine_diff_density_rms 0.113
_refine_ls_extinction_method none
_refine_ls_goodness_of_fit_ref 1.061
_refine_ls_hydrogen_treatment mixed
_refine_ls_matrix_type full
_refine_ls_number_parameters 178
_refine_ls_number_reflns 3854
_refine_ls_number_restraints 0
_refine_ls_restrained_S_all 1.061
_refine_ls_R_factor_all 0.0544
_refine_ls_R_factor_gt 0.0395
_refine_ls_shift/su_max 0.000
_refine_ls_shift/su_mean 0.000
_refine_ls_structure_factor_coef Fsqd
_refine_ls_weighting_details 'w=1/[\s^2^(Fo^2^)+(0.0466P)^2^+1.9330P] where P=(Fo^2^+2Fc^2^)/3'
_refine_ls_weighting_scheme calc
_refine_ls_wR_factor_gt 0.0914
_refine_ls_wR_factor_ref 0.1011
_reflns_Friedel_coverage 0.000
_reflns_number_gt 3185
_reflns_number_total 3854
_reflns_threshold_expression 'I > 2\s(I)'
_cod_data_source_file c9cc05283f2.cif
_cod_data_source_block sv0580
_cod_original_sg_symbol_H-M 'P 21/n'
_cod_database_code 7125751
_shelx_shelxl_version_number 2017/1
_shelx_space_group_comment
;
The symmetry employed for this shelxl refinement is uniquely defined
by the following loop, which should always be used as a source of
symmetry information in preference to the above space-group names.
They are only intended as comments.
;
_shelx_estimated_absorpt_t_min 0.561
_shelx_estimated_absorpt_t_max 0.719

loop_
_space_group_symop_operation_xyz
'x, y, z'
'-x+1/2, y+1/2, -z+1/2'
'-x, -y, -z'
'x-1/2, -y-1/2, z-1/2'

loop_
_atom_site_label
_atom_site_type_symbol
_atom_site_fract_x
_atom_site_fract_y
_atom_site_fract_z
_atom_site_U_iso_or_equiv
_atom_site_adp_type
_atom_site_occupancy
_atom_site_site_symmetry_order
_atom_site_calc_flag
_atom_site_refinement_flags_posn
_atom_site_refinement_flags_adp
C1 C 1.1585(3) 0.01843(19) 0.25724(15) 0.0156(4) Uani 1 1 d . .
C2 C 1.4657(3) -0.0435(2) 0.27895(17) 0.0186(5) Uani 1 1 d . .
H2A H 1.584360 -0.075535 0.267785 0.022 Uiso 1 1 calc R U
C3 C 1.4318(3) -0.0015(2) 0.35521(16) 0.0183(5) Uani 1 1 d . .
H3A H 1.520852 0.002025 0.407573 0.022 Uiso 1 1 calc R U
C4 C 1.2793(4) -0.07543(19) 0.12680(17) 0.0185(5) Uani 1 1 d . .
C5 C 1.1067(4) -0.1494(2) 0.11493(19) 0.0264(6) Uani 1 1 d . .
H5A H 1.098037 -0.180017 0.056396 0.032 Uiso 1 1 calc R U
H5B H 0.984614 -0.112836 0.121178 0.032 Uiso 1 1 calc R U
H5C H 1.126589 -0.202709 0.159619 0.032 Uiso 1 1 calc R U
C6 C 1.2586(4) 0.0108(2) 0.06041(17) 0.0228(5) Uani 1 1 d . .
H6A H 1.141748 0.051023 0.068297 0.027 Uiso 1 1 calc R U
H6B H 1.245464 -0.017187 0.000828 0.027 Uiso 1 1 calc R U
H6C H 1.375379 0.054244 0.069361 0.027 Uiso 1 1 calc R U
C7 C 1.4678(4) -0.1345(2) 0.11577(19) 0.0244(5) Uani 1 1 d . .
H7A H 1.457801 -0.163421 0.056556 0.029 Uiso 1 1 calc R U
H7B H 1.485043 -0.189225 0.159231 0.029 Uiso 1 1 calc R U
H7C H 1.580739 -0.088497 0.124472 0.029 Uiso 1 1 calc R U
C8 C 1.1573(3) 0.08301(19) 0.41120(16) 0.0154(4) Uani 1 1 d . .
C9 C 0.9389(3) 0.14258(19) 0.49127(16) 0.0162(4) Uani 1 1 d . .
C10 C 0.7748(3) 0.1779(2) 0.52707(17) 0.0195(5) Uani 1 1 d . .
H10A H 0.645657 0.169543 0.497771 0.023 Uiso 1 1 calc R U
C11 C 0.8093(4) 0.2259(2) 0.60761(18) 0.0219(5) Uani 1 1 d . .
H11A H 0.700836 0.250279 0.634680 0.026 Uiso 1 1 calc R U
C12 C 1.0004(4) 0.2398(2) 0.65060(17) 0.0221(5) Uani 1 1 d . .
H12A H 1.018104 0.273740 0.705594 0.027 Uiso 1 1 calc R U
C13 C 1.1636(4) 0.2047(2) 0.61427(16) 0.0199(5) Uani 1 1 d . .
H13A H 1.292684 0.214626 0.643155 0.024 Uiso 1 1 calc R U
C14 C 1.1314(3) 0.15441(19) 0.53367(16) 0.0168(4) Uani 1 1 d . .
N1 N 1.2982(3) -0.03248(17) 0.21875(13) 0.0165(4) Uani 1 1 d . .
N2 N 1.2399(3) 0.03614(17) 0.34267(14) 0.0157(4) Uani 1 1 d . .
N3 N 0.9612(3) 0.09556(17) 0.41238(14) 0.0163(4) Uani 1 1 d . .
H1 H 0.890(5) 0.088(3) 0.370(2) 0.020 Uiso 1 1 d . U
N4 N 1.2672(3) 0.11498(16) 0.48175(13) 0.0165(4) Uani 1 1 d . .
Se1 Se 0.91521(3) 0.06543(2) 0.20801(2) 0.01915(9) Uani 1 1 d . .

loop_
_atom_site_aniso_label
_atom_site_aniso_U_11
_atom_site_aniso_U_22
_atom_site_aniso_U_33
_atom_site_aniso_U_23
_atom_site_aniso_U_13
_atom_site_aniso_U_12
C1 0.0133(9) 0.0173(12) 0.0156(11) 0.0006(8) -0.0008(8) -0.0005(8)
C2 0.0116(9) 0.0239(13) 0.0198(12) 0.0011(9) -0.0006(8) 0.0027(8)
C3 0.0098(9) 0.0233(12) 0.0211(12) 0.0025(10) -0.0012(8) 0.0014(8)
C4 0.0181(10) 0.0195(12) 0.0179(11) -0.0038(9) 0.0022(8) 0.0006(9)
C5 0.0236(12) 0.0274(15) 0.0278(14) -0.0074(11) 0.0012(10) -0.0043(11)
C6 0.0243(12) 0.0269(14) 0.0173(12) -0.0004(10) 0.0026(9) -0.0001(10)
C7 0.0223(11) 0.0248(14) 0.0263(13) -0.0082(11) 0.0038(10) 0.0035(10)
C8 0.0120(9) 0.0168(12) 0.0170(11) 0.0021(8) 0.0000(8) -0.0005(8)
C9 0.0153(10) 0.0145(11) 0.0182(11) 0.0012(9) 0.0003(8) -0.0009(8)
C10 0.0152(10) 0.0186(13) 0.0246(12) -0.0003(9) 0.0027(9) -0.0010(9)
C11 0.0224(11) 0.0201(13) 0.0242(12) -0.0007(10) 0.0078(9) 0.0009(9)
C12 0.0264(12) 0.0222(13) 0.0178(12) -0.0007(10) 0.0026(9) 0.0008(10)
C13 0.0197(10) 0.0210(12) 0.0181(11) 0.0004(9) -0.0015(9) -0.0013(9)
C14 0.0152(9) 0.0155(11) 0.0190(11) 0.0022(9) -0.0005(8) -0.0002(8)
N1 0.0145(8) 0.0182(10) 0.0163(10) 0.0002(8) -0.0008(7) 0.0009(7)
N2 0.0098(8) 0.0199(10) 0.0170(10) 0.0021(8) 0.0001(7) 0.0010(7)
N3 0.0097(8) 0.0212(10) 0.0170(10) -0.0012(8) -0.0020(7) -0.0007(7)
N4 0.0138(8) 0.0181(11) 0.0167(10) -0.0006(8) -0.0017(7) -0.0002(7)
Se1 0.01293(12) 0.02707(15) 0.01626(13) -0.00062(10) -0.00322(8) 0.00388(9)

loop_
_atom_type_symbol
_atom_type_description
_atom_type_scat_dispersion_real
_atom_type_scat_dispersion_imag
_atom_type_scat_source
C C 0.0033 0.0016 'International Tables Vol C Tables 4.2.6.8 and 6.1.1.4'
H H 0.0000 0.0000 'International Tables Vol C Tables 4.2.6.8 and 6.1.1.4'
N N 0.0061 0.0033 'International Tables Vol C Tables 4.2.6.8 and 6.1.1.4'
Se Se -0.0929 2.2259 'International Tables Vol C Tables 4.2.6.8 and 6.1.1.4'

loop_
_geom_angle_atom_site_label_1
_geom_angle_atom_site_label_2
_geom_angle_atom_site_label_3
_geom_angle
N1 C1 N2 105.63(19)
N1 C1 Se1 129.33(18)
N2 C1 Se1 124.89(17)
C3 C2 N1 108.7(2)
C3 C2 H2A 125.6
N1 C2 H2A 125.6
C2 C3 N2 106.6(2)
C2 C3 H3A 126.7
N2 C3 H3A 126.7
N1 C4 C6 109.6(2)
N1 C4 C5 109.2(2)
C6 C4 C5 112.9(2)
N1 C4 C7 108.3(2)
C6 C4 C7 108.5(2)
C5 C4 C7 108.3(2)
C4 C5 H5A 109.5
C4 C5 H5B 109.5
H5A C5 H5B 109.5
C4 C5 H5C 109.5
H5A C5 H5C 109.5
H5B C5 H5C 109.5
C4 C6 H6A 109.5
C4 C6 H6B 109.5
H6A C6 H6B 109.5
C4 C6 H6C 109.5
H6A C6 H6C 109.5
H6B C6 H6C 109.5
C4 C7 H7A 109.5
C4 C7 H7B 109.5
H7A C7 H7B 109.5
C4 C7 H7C 109.5
H7A C7 H7C 109.5
H7B C7 H7C 109.5
N4 C8 N3 114.9(2)
N4 C8 N2 121.3(2)
N3 C8 N2 123.7(2)
N3 C9 C10 132.4(2)
N3 C9 C14 104.9(2)
C10 C9 C14 122.6(2)
C11 C10 C9 116.5(2)
C11 C10 H10A 121.8
C9 C10 H10A 121.8
C10 C11 C12 121.9(2)
C10 C11 H11A 119.0
C12 C11 H11A 119.0
C13 C12 C11 121.3(2)
C13 C12 H12A 119.4
C11 C12 H12A 119.4
C12 C13 C14 117.6(2)
C12 C13 H13A 121.2
C14 C13 H13A 121.2
N4 C14 C13 129.5(2)
N4 C14 C9 110.3(2)
C13 C14 C9 120.1(2)
C1 N1 C2 109.3(2)
C1 N1 C4 127.12(19)
C2 N1 C4 123.5(2)
C1 N2 C8 129.40(19)
C1 N2 C3 109.7(2)
C8 N2 C3 120.9(2)
C8 N3 C9 106.23(19)
C8 N3 H1 120(2)
C9 N3 H1 132(2)
C8 N4 C14 103.54(19)

loop_
_geom_bond_atom_site_label_1
_geom_bond_atom_site_label_2
_geom_bond_distance
C1 N1 1.361(3)
C1 N2 1.381(3)
C1 Se1 1.853(2)
C2 C3 1.339(4)
C2 N1 1.392(3)
C2 H2A 0.9500
C3 N2 1.398(3)
C3 H3A 0.9500
C4 N1 1.511(3)
C4 C6 1.522(4)
C4 C5 1.527(4)
C4 C7 1.535(3)
C5 H5A 0.9800
C5 H5B 0.9800
C5 H5C 0.9800
C6 H6A 0.9800
C6 H6B 0.9800
C6 H6C 0.9800
C7 H7A 0.9800
C7 H7B 0.9800
C7 H7C 0.9800
C8 N4 1.312(3)
C8 N3 1.357(3)
C8 N2 1.396(3)
C9 N3 1.384(3)
C9 C10 1.390(3)
C9 C14 1.409(3)
C10 C11 1.383(4)
C10 H10A 0.9500
C11 C12 1.406(4)
C11 H11A 0.9500
C12 C13 1.387(4)
C12 H12A 0.9500
C13 C14 1.397(3)
C13 H13A 0.9500
C14 N4 1.396(3)
N3 H1 0.77(3)
